data_7111871
loop_
_publ_author_name
'Jianfeng Cai'
'Xingtang Rao'
'Yabing He'
'Jancan Yu'
'Chuande Wu'
'Wei Zhou'
'Taner Yildirim'
'Banglin Chen'
'Guodong Qian'

_publ_section_title
;
 A highly porous NbO type metal-organic framework constructed from an
 expanded tetracarboxylate
;
_journal_name_full Chem.Commun.
_journal_page_first 1552
_journal_paper_doi 10.1039/c3cc48747d
_journal_volume 50
_journal_year 2014
_chemical_formula_sum 'C30 H18 Cu2 O10'
_chemical_formula_weight 665.54
_chemical_name_systematic
; 
 ? 
;
_space_group_IT_number 160
_symmetry_cell_setting trigonal
_symmetry_space_group_name_Hall 'R 3 -2"'
_symmetry_space_group_name_H-M 'R 3 m :H'
_atom_sites_solution_hydrogens geom
_atom_sites_solution_primary direct
_atom_sites_solution_secondary difmap
_audit_creation_method SHELXL-97
_cell_angle_alpha 90.00
_cell_angle_beta 90.00
_cell_angle_gamma 120.00
_cell_formula_units_Z 9
_cell_length_a 26.2119(14)
_cell_length_b 26.2119(14)
_cell_length_c 36.423(3)
_cell_measurement_reflns_used 15427
_cell_measurement_temperature 293(2)
_cell_measurement_theta_max 25.35
_cell_measurement_theta_min 2.87
_cell_volume 21672(2)
_computing_cell_refinement 'CrysAlisPro (Oxford Diffraction Ltd., 2010)'
_computing_data_collection 'CrysAlisPro (Oxford Diffraction Ltd., 2010)'
_computing_data_reduction 'CrysAlisPro (Oxford Diffraction Ltd., 2010)'
_computing_structure_refinement 'SHELXL-97 (Sheldrick, 1997)'
_computing_structure_solution 'SHELXS-97 (Sheldrick, 1990)'
_diffrn_ambient_temperature 293(2)
_diffrn_detector_area_resol_mean 10.3592
_diffrn_measured_fraction_theta_full 0.997
_diffrn_measured_fraction_theta_max 0.997
_diffrn_measurement_device_type 'Xcalibur, Atlas, Gemini ultra'
_diffrn_measurement_method '\w scans'
_diffrn_radiation_monochromator graphite
_diffrn_radiation_source 'fine-focus sealed tube'
_diffrn_radiation_type MoK\a
_diffrn_radiation_wavelength 0.71073
_diffrn_reflns_av_R_equivalents 0.0972
_diffrn_reflns_av_sigmaI/netI 0.1840
_diffrn_reflns_limit_h_max 28
_diffrn_reflns_limit_h_min -25
_diffrn_reflns_limit_k_max 24
_diffrn_reflns_limit_k_min -31
_diffrn_reflns_limit_l_max 43
_diffrn_reflns_limit_l_min -36
_diffrn_reflns_number 15427
_diffrn_reflns_theta_full 25.35
_diffrn_reflns_theta_max 25.35
_diffrn_reflns_theta_min 2.87
_diffrn_standards_interval_count none
_diffrn_standards_interval_time none
_diffrn_standards_number none
_exptl_absorpt_coefficient_mu 0.459
_exptl_absorpt_correction_T_max 0.879
_exptl_absorpt_correction_T_min 0.813
_exptl_absorpt_correction_type empirical
_exptl_absorpt_process_details CrysAlisPro
_exptl_crystal_colour blue
_exptl_crystal_density_diffrn 0.459
_exptl_crystal_density_method 'not measured'
_exptl_crystal_description block
_exptl_crystal_F_000 3023
_exptl_crystal_size_max 0.45
_exptl_crystal_size_mid 0.39
_exptl_crystal_size_min 0.28
_platon_squeeze_details
;
;
_refine_diff_density_max 0.687
_refine_diff_density_min -0.348
_refine_diff_density_rms 0.044
_refine_ls_abs_structure_details 'Flack H D (1983), Acta Cryst. A39, 876-881'
_refine_ls_abs_structure_Flack 0.34(3)
_refine_ls_extinction_method none
_refine_ls_goodness_of_fit_ref 0.944
_refine_ls_hydrogen_treatment constr
_refine_ls_matrix_type full
_refine_ls_number_parameters 205
_refine_ls_number_reflns 7352
_refine_ls_number_restraints 7
_refine_ls_restrained_S_all 0.944
_refine_ls_R_factor_all 0.1231
_refine_ls_R_factor_gt 0.0665
_refine_ls_shift/su_max 0.001
_refine_ls_shift/su_mean 0.000
_refine_ls_structure_factor_coef Fsqd
_refine_ls_weighting_details 'calc w=1/[\s^2^(Fo^2^)+(0.0011P)^2^+0.0000P] where P=(Fo^2^+2Fc^2^)/3'
_refine_ls_weighting_scheme calc
_refine_ls_wR_factor_gt 0.1266
_refine_ls_wR_factor_ref 0.1397
_reflns_number_gt 3500
_reflns_number_total 7352
_reflns_threshold_expression >2sigma(I)
_cod_data_source_file c3cc48747d.txt
_cod_data_source_block New
_cod_original_sg_symbol_H-M R3m
_cod_database_code 7111871

loop_
_symmetry_equiv_pos_as_xyz
'x, y, z'
'-y, x-y, z'
'-x+y, -x, z'
'-y, -x, z'
'x, x-y, z'
'-x+y, y, z'
'x+2/3, y+1/3, z+1/3'
'-y+2/3, x-y+1/3, z+1/3'
'-x+y+2/3, -x+1/3, z+1/3'
'-y+2/3, -x+1/3, z+1/3'
'x+2/3, x-y+1/3, z+1/3'
'-x+y+2/3, y+1/3, z+1/3'
'x+1/3, y+2/3, z+2/3'
'-y+1/3, x-y+2/3, z+2/3'
'-x+y+1/3, -x+2/3, z+2/3'
'-y+1/3, -x+2/3, z+2/3'
'x+1/3, x-y+2/3, z+2/3'
'-x+y+1/3, y+2/3, z+2/3'

loop_
_atom_site_label
_atom_site_type_symbol
_atom_site_fract_x
_atom_site_fract_y
_atom_site_fract_z
_atom_site_U_iso_or_equiv
_atom_site_adp_type
_atom_site_occupancy
_atom_site_symmetry_multiplicity
_atom_site_calc_flag
_atom_site_refinement_flags
Cu1 Cu 0.19773(3) 0.39545(5) 0.03009(3) 0.0603(4) Uani 1 2 d S
Cu2 Cu 0.22983(3) 0.45967(5) -0.03008(3) 0.0601(4) Uani 1 2 d S
O1 O 0.3048(3) 0.5056(2) -0.00536(16) 0.0837(18) Uani 1 1 d .
O2 O 0.2738(2) 0.4481(2) 0.04740(17) 0.099(2) Uani 1 1 d .
O3 O 0.8188(2) 0.7385(2) 0.28687(14) 0.0837(17) Uani 1 1 d .
O4 O 0.7900(2) 0.6833(2) 0.33838(15) 0.0815(17) Uani 1 1 d .
O5 O 0.2567(2) 0.5133(5) -0.0815(2) 0.132(4) Uani 1 2 d S
O6 O 0.17423(17) 0.3485(3) 0.0810(2) 0.109(3) Uani 1 2 d S
C1 C 0.3096(4) 0.4897(4) 0.0297(2) 0.084(3) Uani 1 1 d U
C2 C 0.4098(2) 0.5902(2) 0.0252(3) 0.070(3) Uani 1 2 d S
H2A H 0.4017 0.5983 0.0017 0.084 Uiso 1 2 calc SR
C3 C 0.3714(3) 0.5372(3) 0.0463(2) 0.077(3) Uani 1 1 d .
C4 C 0.3847(3) 0.5233(3) 0.0812(2) 0.079(3) Uani 1 1 d .
H4A H 0.3579 0.4891 0.0934 0.095 Uiso 1 1 calc R
C5 C 0.4383(3) 0.5617(3) 0.0967(3) 0.111(6) Uani 1 2 d S
C6 C 0.4515(4) 0.5485(4) 0.1285(4) 0.119(6) Uani 1 2 d S
C7 C 0.4633(4) 0.5367(4) 0.1545(5) 0.125(5) Uani 1 2 d S
C8 C 0.4811(4) 0.5189(4) 0.1900(4) 0.122(5) Uani 1 2 d S
C9 C 0.5344(5) 0.5535(4) 0.2079(3) 0.127(4) Uani 1 1 d .
H9A H 0.5606 0.5888 0.1965 0.153 Uiso 1 1 calc R
C10 C 0.5530(4) 0.5410(4) 0.2412(3) 0.100(3) Uani 1 1 d .
C11 C 0.5130(3) 0.4870(3) 0.2588(3) 0.109(4) Uani 1 2 d S
H11A H 0.5220 0.4780 0.2817 0.130 Uiso 1 2 calc SR
C12 C 0.6135(5) 0.5833(5) 0.2600(3) 0.101(3) Uani 1 1 d .
C13 C 0.6579(6) 0.6269(5) 0.2401(3) 0.148(5) Uani 1 1 d .
H13A H 0.6510 0.6304 0.2154 0.177 Uiso 1 1 calc R
C14 C 0.7123(5) 0.6661(5) 0.2543(3) 0.129(4) Uani 1 1 d .
H14A H 0.7413 0.6972 0.2409 0.154 Uiso 1 1 calc R
C15 C 0.7195(4) 0.6553(4) 0.2891(2) 0.073(2) Uani 1 1 d .
C16 C 0.6791(5) 0.6131(5) 0.3094(3) 0.129(4) Uani 1 1 d .
H16A H 0.6887 0.6058 0.3327 0.155 Uiso 1 1 calc R
C17 C 0.6190(5) 0.5776(5) 0.2954(3) 0.141(4) Uani 1 1 d .
H17A H 0.5873 0.5530 0.3103 0.169 Uiso 1 1 calc R
C18 C 0.7809(3) 0.6931(3) 0.3060(2) 0.058(2) Uani 1 1 d .

loop_
_atom_site_aniso_label
_atom_site_aniso_U_11
_atom_site_aniso_U_22
_atom_site_aniso_U_33
_atom_site_aniso_U_23
_atom_site_aniso_U_13
_atom_site_aniso_U_12
Cu1 0.0632(6) 0.0437(8) 0.0676(8) -0.0005(7) -0.0003(3) 0.0218(4)
Cu2 0.0630(7) 0.0458(8) 0.0657(7) 0.0008(7) 0.0004(3) 0.0229(4)
O1 0.088(4) 0.081(4) 0.088(4) -0.007(3) -0.005(3) 0.046(4)
O2 0.075(4) 0.045(4) 0.150(6) 0.049(4) 0.023(4) 0.010(3)
O3 0.084(4) 0.067(4) 0.076(4) 0.002(3) -0.018(3) 0.020(3)
O4 0.075(4) 0.072(4) 0.085(4) -0.003(3) -0.015(3) 0.027(3)
O5 0.139(6) 0.193(10) 0.081(5) 0.039(6) 0.019(3) 0.097(5)
O6 0.135(6) 0.073(6) 0.097(5) 0.024(5) 0.012(2) 0.037(3)
C1 0.094(6) 0.107(6) 0.084(5) -0.058(5) -0.062(5) 0.074(5)
C2 0.048(5) 0.048(5) 0.092(7) 0.006(3) -0.006(3) 0.007(6)
C3 0.023(4) 0.056(5) 0.140(7) 0.010(5) -0.010(5) 0.010(4)
C4 0.043(5) 0.061(5) 0.097(6) 0.029(5) -0.037(5) 0.000(4)
C5 0.084(6) 0.084(6) 0.075(8) 0.053(5) -0.053(5) -0.025(7)
C6 0.121(9) 0.121(9) 0.091(10) 0.023(5) -0.023(5) 0.043(10)
C7 0.120(9) 0.120(9) 0.128(13) 0.006(6) -0.006(6) 0.055(11)
C8 0.089(7) 0.089(7) 0.133(13) -0.003(6) 0.003(6) 0.002(9)
C9 0.130(9) 0.093(8) 0.122(8) 0.028(7) 0.008(8) 0.028(7)
C10 0.104(8) 0.086(7) 0.095(6) 0.023(6) 0.007(6) 0.037(6)
C11 0.109(8) 0.109(8) 0.105(10) 0.005(4) -0.005(4) 0.053(10)
C12 0.082(8) 0.095(8) 0.109(8) 0.004(7) -0.015(7) 0.032(7)
C13 0.112(10) 0.133(11) 0.140(10) 0.017(9) 0.006(9) 0.017(9)
C14 0.109(10) 0.126(10) 0.117(9) -0.010(7) -0.035(8) 0.033(8)
C15 0.068(6) 0.073(6) 0.067(5) -0.004(5) -0.021(5) 0.027(5)
C16 0.100(8) 0.113(9) 0.129(8) 0.041(8) -0.013(8) 0.019(7)
C17 0.123(10) 0.135(10) 0.121(9) 0.032(8) -0.026(8) 0.031(8)
C18 0.066(6) 0.052(5) 0.059(5) 0.006(4) 0.010(5) 0.031(4)

loop_
_atom_type_symbol
_atom_type_description
_atom_type_scat_dispersion_real
_atom_type_scat_dispersion_imag
_atom_type_scat_source
C C 0.0033 0.0016 'International Tables Vol C Tables 4.2.6.8 and 6.1.1.4'
H H 0.0000 0.0000 'International Tables Vol C Tables 4.2.6.8 and 6.1.1.4'
Cu Cu 0.3201 1.2651 'International Tables Vol C Tables 4.2.6.8 and 6.1.1.4'
O O 0.0106 0.0060 'International Tables Vol C Tables 4.2.6.8 and 6.1.1.4'

loop_
_geom_angle_atom_site_label_1
_geom_angle_atom_site_label_2
_geom_angle_atom_site_label_3
_geom_angle
_geom_angle_site_symmetry_1
_geom_angle_site_symmetry_3
O2 Cu1 O2 88.1(4) . 6
O2 Cu1 O4 170.2(3) . 13_444
O2 Cu1 O4 90.6(2) 6 13_444
O2 Cu1 O4 90.6(2) . 18_544
O2 Cu1 O4 170.2(3) 6 18_544
O4 Cu1 O4 89.1(3) 13_444 18_544
O2 Cu1 O6 91.5(2) . .
O2 Cu1 O6 91.5(2) 6 .
O4 Cu1 O6 98.2(2) 13_444 .
O4 Cu1 O6 98.2(2) 18_544 .
O2 Cu1 Cu2 85.83(18) . .
O2 Cu1 Cu2 85.83(18) 6 .
O4 Cu1 Cu2 84.43(18) 13_444 .
O4 Cu1 Cu2 84.43(18) 18_544 .
O6 Cu1 Cu2 176.3(2) . .
O3 Cu2 O3 87.8(3) 13_444 18_544
O3 Cu2 O1 169.2(3) 13_444 .
O3 Cu2 O1 90.4(2) 18_544 .
O3 Cu2 O1 90.4(2) 13_444 6
O3 Cu2 O1 169.2(3) 18_544 6
O1 Cu2 O1 89.4(3) . 6
O3 Cu2 O5 95.3(2) 13_444 .
O3 Cu2 O5 95.3(2) 18_544 .
O1 Cu2 O5 95.5(3) . .
O1 Cu2 O5 95.5(3) 6 .
O3 Cu2 Cu1 84.33(16) 13_444 .
O3 Cu2 Cu1 84.33(16) 18_544 .
O1 Cu2 Cu1 84.91(18) . .
O1 Cu2 Cu1 84.91(18) 6 .
O5 Cu2 Cu1 179.4(3) . .
C1 O1 Cu2 117.5(5) . .
C1 O2 Cu1 122.9(6) . .
C18 O3 Cu2 123.8(5) . 7
C18 O4 Cu1 123.6(5) . 7
O2 C1 O1 128.7(8) . .
O2 C1 C3 122.2(8) . .
O1 C1 C3 109.1(9) . .
C3 C2 C3 110.1(10) . 4_665
C3 C2 H2A 125.0 . .
C3 C2 H2A 125.0 4_665 .
C4 C3 C2 125.2(7) . .
C4 C3 C1 115.2(7) . .
C2 C3 C1 119.6(8) . .
C5 C4 C3 118.3(7) . .
C5 C4 H4A 120.8 . .
C3 C4 H4A 120.8 . .
C6 C5 C4 118.7(5) . 4_665
C6 C5 C4 118.7(5) . .
C4 C5 C4 122.5(9) 4_665 .
C7 C6 C5 178(2) . .
C6 C7 C8 178(2) . .
C9 C8 C9 112.1(15) 4_665 .
C9 C8 C7 124.0(7) 4_665 .
C9 C8 C7 124.0(7) . .
C8 C9 C10 127.2(10) . .
C8 C9 H9A 116.4 . .
C10 C9 H9A 116.4 . .
C9 C10 C11 116.8(10) . .
C9 C10 C12 124.1(8) . .
C11 C10 C12 119.2(9) . .
C10 C11 C10 119.7(12) . 4_665
C10 C11 H11A 120.1 . .
C10 C11 H11A 120.1 4_665 .
C17 C12 C13 121.4(11) . .
C17 C12 C10 118.6(10) . .
C13 C12 C10 119.9(10) . .
C12 C13 C14 123.9(11) . .
C12 C13 H13A 118.0 . .
C14 C13 H13A 118.0 . .
C15 C14 C13 113.9(11) . .
C15 C14 H14A 123.1 . .
C13 C14 H14A 123.1 . .
C16 C15 C14 125.1(9) . .
C16 C15 C18 117.5(8) . .
C14 C15 C18 117.4(9) . .
C15 C16 C17 119.8(9) . .
C15 C16 H16A 120.1 . .
C17 C16 H16A 120.1 . .
C12 C17 C16 114.5(10) . .
C12 C17 H17A 122.8 . .
C16 C17 H17A 122.8 . .
O4 C18 O3 123.5(7) . .
O4 C18 C15 119.3(7) . .
O3 C18 C15 116.7(7) . .

loop_
_geom_bond_atom_site_label_1
_geom_bond_atom_site_label_2
_geom_bond_distance
_geom_bond_site_symmetry_2
Cu1 O2 1.878(6) .
Cu1 O2 1.878(6) 6
Cu1 O4 1.932(5) 13_444
Cu1 O4 1.933(5) 18_544
Cu1 O6 2.141(7) .
Cu1 Cu2 2.6320(15) .
Cu2 O3 1.907(5) 13_444
Cu2 O3 1.908(5) 18_544
Cu2 O1 1.939(6) .
Cu2 O1 1.939(6) 6
Cu2 O5 2.233(8) .
O1 C1 1.369(9) .
O2 C1 1.208(11) .
O3 C18 1.305(8) .
O3 Cu2 1.907(5) 7
O4 C18 1.256(8) .
O4 Cu1 1.932(5) 7
C1 C3 1.588(10) .
C2 C3 1.462(9) .
C2 C3 1.462(9) 4_665
C2 H2A 0.9300 .
C3 C4 1.415(9) .
C4 C5 1.376(8) .
C4 H4A 0.9300 .
C5 C6 1.304(15) .
C5 C4 1.376(8) 4_665
C6 C7 1.086(16) .
C7 C8 1.527(19) .
C8 C9 1.388(11) 4_665
C8 C9 1.388(11) .
C9 C10 1.405(11) .
C9 H9A 0.9300 .
C10 C11 1.425(9) .
C10 C12 1.567(12) .
C11 C10 1.425(9) 4_665
C11 H11A 0.9300 .
C12 C17 1.315(11) .
C12 C13 1.362(12) .
C13 C14 1.374(12) .
C13 H13A 0.9300 .
C14 C15 1.331(11) .
C14 H14A 0.9300 .
C15 C16 1.313(10) .
C15 C18 1.534(10) .
C16 C17 1.464(12) .
C16 H16A 0.9300 .
C17 H17A 0.9300 .

loop_
_platon_squeeze_void_nr
_platon_squeeze_void_average_x
_platon_squeeze_void_average_y
_platon_squeeze_void_average_z
_platon_squeeze_void_volume
_platon_squeeze_void_count_electrons
_platon_squeeze_void_content
1 -0.010 -0.016 0.008 17188 2429 ' '
